data_4078663
loop_
_publ_author_name
'Nikolin, Alexei A.'
'Kramarova, Evgeniya P.'
'Shipov, Aleksander G.'
'Baukov, Yuri I.'
'Negrebetsky, Vadim V.'
'Korlyukov, Alexander A.'
'Arkhipov, Dmitry E.'
'Bowden, Allen'
'Bylikin, Sergey Yu.'
'Bassindale, Alan R.'
'Taylor, Peter G.'

_publ_section_title
;
 Synthesis, Structures, and Stereodynamic Behavior of Novel
 Pentacoordinate Fluorosilanes: Fluorosilyl Derivatives of Proline
;
_journal_issue 14
_journal_name_full Organometallics
_journal_page_first 4988
_journal_paper_doi 10.1021/om3002697
_journal_volume 31
_journal_year 2012
_chemical_formula_moiety 'C10 H21 F N2 O3 S Si'
_chemical_formula_sum 'C10 H21 F N2 O3 S Si'
_chemical_formula_weight 296.44
_chemical_name_systematic
; 
 ? 
;
_space_group_IT_number 14
_symmetry_cell_setting monoclinic
_symmetry_space_group_name_Hall '-P 2yn'
_symmetry_space_group_name_H-M 'P 1 21/n 1'
_atom_sites_solution_hydrogens geom
_atom_sites_solution_primary direct
_atom_sites_solution_secondary difmap
_audit_creation_method SHELXL-97
_cell_angle_alpha 90.00
_cell_angle_beta 110.176(2)
_cell_angle_gamma 90.00
_cell_formula_units_Z 4
_cell_length_a 6.8344(10)
_cell_length_b 29.411(4)
_cell_length_c 7.8777(11)
_cell_measurement_reflns_used 5782
_cell_measurement_temperature 120(2)
_cell_measurement_theta_max 29.78
_cell_measurement_theta_min 2.77
_cell_volume 1486.3(4)
_computing_cell_refinement 'SAINTPlus (Bruker, 1998a)'
_computing_data_collection 'SMART (Bruker, 1998b)'
_computing_data_reduction 'SAINTPlus (Bruker, 1998a)'
_computing_molecular_graphics 'SHELXTL ver. 5.1 (Sheldrick, 1998b)'
_computing_publication_material 'SHELXTL ver. 5.1 (Sheldrick, 1998b)'
_computing_structure_refinement 'SHELXTL ver. 5.1 (Sheldrick, 1998b)'
_computing_structure_solution 'SHELXTL ver. 5.1 (Sheldrick, 1998b)'
_diffrn_ambient_temperature 120(2)
_diffrn_measured_fraction_theta_full 0.989
_diffrn_measured_fraction_theta_max 0.989
_diffrn_measurement_device_type 'Smart 1000 CCD area detector'
_diffrn_measurement_method '\f and \w scans'
_diffrn_radiation_monochromator graphite
_diffrn_radiation_source 'fine-focus sealed tube'
_diffrn_radiation_type MoK\a
_diffrn_radiation_wavelength 0.71073
_diffrn_reflns_av_R_equivalents 0.0260
_diffrn_reflns_av_sigmaI/netI 0.0306
_diffrn_reflns_limit_h_max 9
_diffrn_reflns_limit_h_min -9
_diffrn_reflns_limit_k_max 41
_diffrn_reflns_limit_k_min -40
_diffrn_reflns_limit_l_max 11
_diffrn_reflns_limit_l_min -11
_diffrn_reflns_number 16835
_diffrn_reflns_theta_full 30.05
_diffrn_reflns_theta_max 30.05
_diffrn_reflns_theta_min 2.77
_exptl_absorpt_coefficient_mu 0.312
_exptl_absorpt_correction_T_max 0.9403
_exptl_absorpt_correction_T_min 0.9150
_exptl_absorpt_correction_type multi-scan
_exptl_absorpt_process_details 'SADABS (Sheldrick, 1998a)'
_exptl_crystal_colour colorless
_exptl_crystal_density_diffrn 1.325
_exptl_crystal_density_method 'not measured'
_exptl_crystal_description prism
_exptl_crystal_F_000 632
_exptl_crystal_size_max 0.29
_exptl_crystal_size_mid 0.24
_exptl_crystal_size_min 0.20
_refine_diff_density_max 0.480
_refine_diff_density_min -0.342
_refine_diff_density_rms 0.067
_refine_ls_extinction_method none
_refine_ls_goodness_of_fit_ref 1.003
_refine_ls_hydrogen_treatment constr
_refine_ls_matrix_type full
_refine_ls_number_parameters 167
_refine_ls_number_reflns 4299
_refine_ls_number_restraints 0
_refine_ls_restrained_S_all 1.003
_refine_ls_R_factor_all 0.0606
_refine_ls_R_factor_gt 0.0475
_refine_ls_shift/su_max 0.000
_refine_ls_shift/su_mean 0.000
_refine_ls_structure_factor_coef Fsqd
_refine_ls_weighting_details 'calc w=1/[\s^2^(Fo^2^)+(0.0210P)^2^+1.8300P] where P=(Fo^2^+2Fc^2^)/3'
_refine_ls_weighting_scheme calc
_refine_ls_wR_factor_gt 0.0950
_refine_ls_wR_factor_ref 0.0989
_reflns_number_gt 3266
_reflns_number_total 4299
_reflns_threshold_expression I>2u(I)
_cod_data_source_file om3002697_si_002.cif
_cod_data_source_block 75a
_cod_depositor_comments
;
The following automatic conversions were performed:

'_symmetry_cell_setting' value 'Monoclinic' changed to 'monoclinic'
according to /home/saulius/struct/CIF-dictionaries/cif_core.dic
dictionary named 'cif_core.dic' version 2.4.2 from 2011-04-26.

Automatic conversion script
Id: cif_fix_values 1891 2012-01-12 08:04:46Z andrius 
;
_cod_original_sg_symbol_H-M 'P 21/n'
_cod_database_code 4078663

loop_
_symmetry_equiv_pos_as_xyz
'x, y, z'
'-x+1/2, y+1/2, -z+1/2'
'-x, -y, -z'
'x-1/2, -y-1/2, z-1/2'

loop_
_atom_site_label
_atom_site_type_symbol
_atom_site_fract_x
_atom_site_fract_y
_atom_site_fract_z
_atom_site_U_iso_or_equiv
_atom_site_adp_type
_atom_site_occupancy
_atom_site_symmetry_multiplicity
_atom_site_calc_flag
_atom_site_refinement_flags
S1 S 0.32621(7) 0.021858(15) 0.70289(6) 0.02267(10) Uani 1 1 d .
Si1 Si 0.18872(9) 0.202946(19) 0.69273(8) 0.03258(14) Uani 1 1 d .
F1 F 0.0795(2) 0.25330(4) 0.69057(19) 0.0508(4) Uani 1 1 d .
O1 O 0.3370(2) 0.13548(4) 0.73387(17) 0.0275(3) Uani 1 1 d .
O2 O 0.1753(2) 0.02391(5) 0.79252(18) 0.0298(3) Uani 1 1 d .
O3 O 0.4003(2) -0.02207(4) 0.67083(17) 0.0269(3) Uani 1 1 d .
N1 N 0.3289(2) 0.14952(5) 1.0095(2) 0.0254(3) Uani 1 1 d .
N2 N 0.5232(2) 0.05165(5) 0.8213(2) 0.0235(3) Uani 1 1 d .
C1 C 0.4299(4) 0.22185(8) 0.6551(3) 0.0472(6) Uani 1 1 d .
H1A H 0.3999 0.2490 0.5785 0.071 Uiso 1 1 calc R
H1B H 0.4798 0.1975 0.5953 0.071 Uiso 1 1 calc R
H1C H 0.5374 0.2289 0.7717 0.071 Uiso 1 1 calc R
C2 C -0.0205(3) 0.17522(7) 0.5023(3) 0.0400(5) Uani 1 1 d .
H2A H -0.1249 0.1980 0.4388 0.060 Uiso 1 1 calc R
H2B H -0.0871 0.1513 0.5501 0.060 Uiso 1 1 calc R
H2C H 0.0404 0.1618 0.4181 0.060 Uiso 1 1 calc R
C3 C 0.2028(3) 0.18989(6) 0.9309(3) 0.0308(4) Uani 1 1 d .
H3A H 0.2623 0.2165 1.0085 0.037 Uiso 1 1 calc R
H3B H 0.0596 0.1852 0.9316 0.037 Uiso 1 1 calc R
C4 C 0.3867(3) 0.12422(6) 0.8964(2) 0.0229(3) Uani 1 1 d .
C5 C 0.3806(3) 0.14139(7) 1.2026(3) 0.0341(4) Uani 1 1 d .
H5A H 0.4685 0.1143 1.2379 0.051 Uiso 1 1 calc R
H5B H 0.2521 0.1368 1.2292 0.051 Uiso 1 1 calc R
H5C H 0.4558 0.1677 1.2706 0.051 Uiso 1 1 calc R
C6 C 0.5209(3) 0.08212(6) 0.9671(2) 0.0229(3) Uani 1 1 d .
H6A H 0.4730 0.0656 1.0566 0.027 Uiso 1 1 calc R
C7 C 0.7528(3) 0.09518(7) 1.0526(3) 0.0303(4) Uani 1 1 d .
H7A H 0.7685 0.1265 1.1020 0.036 Uiso 1 1 calc R
H7B H 0.8275 0.0738 1.1507 0.036 Uiso 1 1 calc R
C8 C 0.8345(3) 0.09182(7) 0.8950(3) 0.0366(5) Uani 1 1 d .
H8A H 0.7973 0.1192 0.8175 0.044 Uiso 1 1 calc R
H8B H 0.9878 0.0879 0.9393 0.044 Uiso 1 1 calc R
C9 C 0.7254(3) 0.04991(7) 0.7930(3) 0.0313(4) Uani 1 1 d .
H9A H 0.7073 0.0518 0.6629 0.038 Uiso 1 1 calc R
H9B H 0.8031 0.0218 0.8444 0.038 Uiso 1 1 calc R
C10 C 0.2198(3) 0.04817(6) 0.4905(2) 0.0286(4) Uani 1 1 d .
H10B H 0.1006 0.0304 0.4141 0.043 Uiso 1 1 calc R
H10C H 0.3259 0.0498 0.4329 0.043 Uiso 1 1 calc R
H10D H 0.1736 0.0789 0.5060 0.043 Uiso 1 1 calc R

loop_
_atom_site_aniso_label
_atom_site_aniso_U_11
_atom_site_aniso_U_22
_atom_site_aniso_U_33
_atom_site_aniso_U_23
_atom_site_aniso_U_13
_atom_site_aniso_U_12
S1 0.01877(19) 0.0240(2) 0.0243(2) -0.00188(17) 0.00623(15) -0.00181(16)
Si1 0.0323(3) 0.0243(3) 0.0329(3) -0.0006(2) 0.0007(2) 0.0020(2)
F1 0.0525(8) 0.0278(6) 0.0543(8) -0.0037(6) -0.0042(7) 0.0112(6)
O1 0.0300(7) 0.0269(7) 0.0240(6) 0.0012(5) 0.0074(5) 0.0029(5)
O2 0.0220(6) 0.0379(7) 0.0317(7) -0.0066(6) 0.0123(5) -0.0059(6)
O3 0.0296(7) 0.0225(6) 0.0279(6) -0.0016(5) 0.0092(5) -0.0007(5)
N1 0.0244(7) 0.0262(8) 0.0247(7) -0.0035(6) 0.0074(6) -0.0003(6)
N2 0.0172(7) 0.0252(7) 0.0276(8) -0.0059(6) 0.0069(6) -0.0019(6)
C1 0.0529(14) 0.0376(12) 0.0496(14) 0.0025(10) 0.0158(12) -0.0086(11)
C2 0.0385(11) 0.0326(11) 0.0369(11) -0.0019(9) -0.0023(9) 0.0040(9)
C3 0.0262(9) 0.0272(9) 0.0365(10) -0.0099(8) 0.0076(8) -0.0001(7)
C4 0.0193(8) 0.0241(8) 0.0241(8) -0.0025(7) 0.0060(7) -0.0046(6)
C5 0.0399(11) 0.0381(11) 0.0265(9) -0.0047(8) 0.0142(9) -0.0028(9)
C6 0.0209(8) 0.0248(8) 0.0213(8) -0.0019(7) 0.0051(6) -0.0009(7)
C7 0.0219(9) 0.0325(10) 0.0312(10) -0.0053(8) 0.0022(7) -0.0025(7)
C8 0.0247(9) 0.0406(12) 0.0450(12) -0.0109(10) 0.0127(9) -0.0098(8)
C9 0.0202(8) 0.0374(10) 0.0374(11) -0.0091(9) 0.0112(8) -0.0053(8)
C10 0.0265(9) 0.0279(9) 0.0263(9) 0.0008(7) 0.0025(7) 0.0019(7)

loop_
_atom_type_symbol
_atom_type_description
_atom_type_scat_dispersion_real
_atom_type_scat_dispersion_imag
_atom_type_scat_source
C C 0.0033 0.0016 'International Tables Vol C Tables 4.2.6.8 and 6.1.1.4'
H H 0.0000 0.0000 'International Tables Vol C Tables 4.2.6.8 and 6.1.1.4'
O O 0.0106 0.0060 'International Tables Vol C Tables 4.2.6.8 and 6.1.1.4'
F F 0.0171 0.0103 'International Tables Vol C Tables 4.2.6.8 and 6.1.1.4'
Si Si 0.0817 0.0704 'International Tables Vol C Tables 4.2.6.8 and 6.1.1.4'
S S 0.1246 0.1234 'International Tables Vol C Tables 4.2.6.8 and 6.1.1.4'
N N 0.0061 0.0033 'International Tables Vol C Tables 4.2.6.8 and 6.1.1.4'

loop_
_geom_angle_atom_site_label_1
_geom_angle_atom_site_label_2
_geom_angle_atom_site_label_3
_geom_angle
O2 S1 O3 118.58(8)
O2 S1 N2 106.94(8)
O3 S1 N2 108.40(8)
O2 S1 C10 108.51(9)
O3 S1 C10 106.43(9)
N2 S1 C10 107.52(9)
F1 Si1 C1 98.76(10)
F1 Si1 C2 99.49(8)
C1 Si1 C2 118.62(12)
F1 Si1 C3 93.47(8)
C1 Si1 C3 118.44(10)
C2 Si1 C3 118.23(10)
F1 Si1 O1 172.31(7)
C1 Si1 O1 84.52(9)
C2 Si1 O1 84.87(8)
C3 Si1 O1 78.87(7)
C4 O1 Si1 109.77(11)
C4 N1 C5 126.17(16)
C4 N1 C3 115.98(15)
C5 N1 C3 117.84(15)
C6 N2 C9 113.89(14)
C6 N2 S1 123.79(12)
C9 N2 S1 122.31(12)
Si1 C1 H1A 109.5
Si1 C1 H1B 109.5
H1A C1 H1B 109.5
Si1 C1 H1C 109.5
H1A C1 H1C 109.5
H1B C1 H1C 109.5
Si1 C2 H2A 109.5
Si1 C2 H2B 109.5
H2A C2 H2B 109.5
Si1 C2 H2C 109.5
H2A C2 H2C 109.5
H2B C2 H2C 109.5
N1 C3 Si1 113.86(13)
N1 C3 H3A 108.8
Si1 C3 H3A 108.8
N1 C3 H3B 108.8
Si1 C3 H3B 108.8
H3A C3 H3B 107.7
O1 C4 N1 120.16(16)
O1 C4 C6 120.34(16)
N1 C4 C6 119.47(16)
N1 C5 H5A 109.5
N1 C5 H5B 109.5
H5A C5 H5B 109.5
N1 C5 H5C 109.5
H5A C5 H5C 109.5
H5B C5 H5C 109.5
N2 C6 C4 112.24(14)
N2 C6 C7 101.99(14)
C4 C6 C7 110.79(15)
N2 C6 H6A 110.5
C4 C6 H6A 110.5
C7 C6 H6A 110.5
C8 C7 C6 103.74(15)
C8 C7 H7A 111.0
C6 C7 H7A 111.0
C8 C7 H7B 111.0
C6 C7 H7B 111.0
H7A C7 H7B 109.0
C9 C8 C7 103.40(16)
C9 C8 H8A 111.1
C7 C8 H8A 111.1
C9 C8 H8B 111.1
C7 C8 H8B 111.1
H8A C8 H8B 109.0
N2 C9 C8 101.91(15)
N2 C9 H9A 111.4
C8 C9 H9A 111.4
N2 C9 H9B 111.4
C8 C9 H9B 111.4
H9A C9 H9B 109.3
S1 C10 H10B 109.5
S1 C10 H10C 109.5
H10B C10 H10C 109.5
S1 C10 H10D 109.5
H10B C10 H10D 109.5
H10C C10 H10D 109.5

loop_
_geom_bond_atom_site_label_1
_geom_bond_atom_site_label_2
_geom_bond_distance
S1 O2 1.4384(13)
S1 O3 1.4412(13)
S1 N2 1.6075(15)
S1 C10 1.7573(19)
Si1 F1 1.6558(14)
Si1 C1 1.858(3)
Si1 C2 1.866(2)
Si1 C3 1.885(2)
Si1 O1 2.2005(14)
O1 C4 1.251(2)
N1 C4 1.322(2)
N1 C5 1.458(2)
N1 C3 1.472(2)
N2 C6 1.461(2)
N2 C9 1.475(2)
C1 H1A 0.9800
C1 H1B 0.9800
C1 H1C 0.9800
C2 H2A 0.9800
C2 H2B 0.9800
C2 H2C 0.9800
C3 H3A 0.9900
C3 H3B 0.9900
C4 C6 1.527(2)
C5 H5A 0.9800
C5 H5B 0.9800
C5 H5C 0.9800
C6 C7 1.542(2)
C6 H6A 1.0000
C7 C8 1.530(3)
C7 H7A 0.9900
C7 H7B 0.9900
C8 C9 1.519(3)
C8 H8A 0.9900
C8 H8B 0.9900
C9 H9A 0.9900
C9 H9B 0.9900
C10 H10B 0.9800
C10 H10C 0.9800
C10 H10D 0.9800

loop_
_geom_torsion_atom_site_label_1
_geom_torsion_atom_site_label_2
_geom_torsion_atom_site_label_3
_geom_torsion_atom_site_label_4
_geom_torsion
C1 Si1 O1 C4 110.75(14)
C2 Si1 O1 C4 -129.79(14)
C3 Si1 O1 C4 -9.68(12)
O2 S1 N2 C6 -11.93(17)
O3 S1 N2 C6 -140.86(14)
C10 S1 N2 C6 104.45(15)
O2 S1 N2 C9 167.11(15)
O3 S1 N2 C9 38.18(17)
C10 S1 N2 C9 -76.51(17)
C4 N1 C3 Si1 -10.1(2)
C5 N1 C3 Si1 169.09(13)
F1 Si1 C3 N1 -169.47(13)
C1 Si1 C3 N1 -67.56(17)
C2 Si1 C3 N1 87.82(15)
O1 Si1 C3 N1 9.89(12)
Si1 O1 C4 N1 6.9(2)
Si1 O1 C4 C6 -170.94(12)
C5 N1 C4 O1 -178.03(17)
C3 N1 C4 O1 1.1(2)
C5 N1 C4 C6 -0.1(3)
C3 N1 C4 C6 179.00(15)
C9 N2 C6 C4 110.46(17)
S1 N2 C6 C4 -70.43(19)
C9 N2 C6 C7 -8.2(2)
S1 N2 C6 C7 170.96(13)
O1 C4 C6 N2 -17.8(2)
N1 C4 C6 N2 164.33(15)
O1 C4 C6 C7 95.51(19)
N1 C4 C6 C7 -82.4(2)
N2 C6 C7 C8 28.80(19)
C4 C6 C7 C8 -90.84(18)
C6 C7 C8 C9 -39.3(2)
C6 N2 C9 C8 -15.8(2)
S1 N2 C9 C8 165.02(14)
C7 C8 C9 N2 33.2(2)
